data_1503365
loop_
_publ_author_name
'Rodrigues, Alessandro'
'Lee, Ernest E.'
'Batey, Robert A.'

_publ_section_title
;
 Enantioselective palladium(II)-catalyzed formal [3,3]-sigmatropic
 rearrangement of 2-allyloxypyridines and related heterocycles.
;
_journal_issue 2
_journal_name_full 'Organic letters'
_journal_page_first 260
_journal_page_last 263
_journal_paper_doi 10.1021/ol9025759
_journal_volume 12
_journal_year 2010
_chemical_absolute_configuration ad
_chemical_compound_source 'Synthesized by the authors. See text'
_chemical_formula_moiety 'C9 H11 N O2'
_chemical_formula_sum 'C9 H11 N O2'
_chemical_formula_weight 165.19
_chemical_name_systematic
; 
 ? 
;
_space_group_IT_number 19
_symmetry_cell_setting orthorhombic
_symmetry_space_group_name_Hall 'P 2ac 2ab'
_symmetry_space_group_name_H-M 'P 21 21 21'
_atom_sites_solution_hydrogens geom
_atom_sites_solution_primary direct
_atom_sites_solution_secondary difmap
_audit_creation_method SHELXL-97
_cell_angle_alpha 90
_cell_angle_beta 90
_cell_angle_gamma 90
_cell_formula_units_Z 4
_cell_length_a 7.2691(1)
_cell_length_b 8.1601(1)
_cell_length_c 14.8411(2)
_cell_measurement_reflns_used 9495
_cell_measurement_temperature 150
_cell_measurement_theta_max 67.36
_cell_measurement_theta_min 5.96
_cell_volume 880.32(2)
_computing_cell_refinement 'SAINT V7.34A (Bruker AXS, 2006b)'
_computing_data_collection 'APEX2 v2.1-0 (Bruker AXS, 2006a)'
_computing_data_reduction 'SAINT V7.34A (Bruker AXS, 2006b)'
_computing_molecular_graphics 'SHELXTL v6.12 (Bruker AXS, 2001)'
_computing_publication_material 'UdMX (Maris, 2004)'
_computing_structure_refinement 'SHELXL97 (Sheldrick, 2008)'
_computing_structure_solution 'SHELXS97 (Sheldrick, 2008)'
_diffrn_ambient_temperature 150
_diffrn_detector_area_resol_mean 8.3
_diffrn_measured_fraction_theta_full 0.955
_diffrn_measured_fraction_theta_max 0.881
_diffrn_measurement_device_type 'Bruker Microstar'
_diffrn_measurement_method \w
_diffrn_radiation_monochromator 'Helios optics'
_diffrn_radiation_source 'Rotating Anode'
_diffrn_radiation_type CuK\a
_diffrn_radiation_wavelength 1.54178
_diffrn_reflns_av_R_equivalents 0.037
_diffrn_reflns_av_sigmaI/netI 0.0177
_diffrn_reflns_limit_h_max 8
_diffrn_reflns_limit_h_min -8
_diffrn_reflns_limit_k_max 7
_diffrn_reflns_limit_k_min -7
_diffrn_reflns_limit_l_max 17
_diffrn_reflns_limit_l_min -17
_diffrn_reflns_number 13854
_diffrn_reflns_theta_full 67.89
_diffrn_reflns_theta_max 67.89
_diffrn_reflns_theta_min 5.96
_diffrn_standards_decay_% 3.20
_diffrn_standards_interval_time 900
_diffrn_standards_number 108
_exptl_absorpt_coefficient_mu 0.726
_exptl_absorpt_correction_T_max 0.9436
_exptl_absorpt_correction_T_min 0.7739
_exptl_absorpt_correction_type multi-scan
_exptl_absorpt_process_details 'Sadabs (Sheldrick, 2007)'
_exptl_crystal_colour Colorless
_exptl_crystal_density_diffrn 1.246
_exptl_crystal_density_method 'not measured'
_exptl_crystal_description needle
_exptl_crystal_F_000 352
_exptl_crystal_size_max 0.15
_exptl_crystal_size_mid 0.08
_exptl_crystal_size_min 0.08
_refine_diff_density_max 0.103
_refine_diff_density_min -0.133
_refine_diff_density_rms 0.030
_refine_ls_abs_structure_details 'Flack H D (1983), 452 Friedel Pairs'
_refine_ls_abs_structure_Flack 0.0(2)
_refine_ls_extinction_method none
_refine_ls_goodness_of_fit_ref 1.067
_refine_ls_hydrogen_treatment constr
_refine_ls_matrix_type full
_refine_ls_number_parameters 110
_refine_ls_number_reflns 1401
_refine_ls_number_restraints 0
_refine_ls_restrained_S_all 1.067
_refine_ls_R_factor_all 0.0273
_refine_ls_R_factor_gt 0.0266
_refine_ls_shift/su_max 0.000
_refine_ls_shift/su_mean 0.000
_refine_ls_structure_factor_coef Fsqd
_refine_ls_weighting_details 'calc w=1/[\s^2^(Fo^2^)+(0.0511P)^2^+0.0611P] where P=(Fo^2^+2Fc^2^)/3'
_refine_ls_weighting_scheme calc
_refine_ls_wR_factor_gt 0.0716
_refine_ls_wR_factor_ref 0.0724
_reflns_number_gt 1376
_reflns_number_total 1401
_reflns_threshold_expression I>2\s(I)
_cod_data_source_file ol9025759_si_002.cif
_cod_data_source_block lough8
_cod_depositor_comments
;
The following automatic conversions were performed:

'_symmetry_cell_setting' value 'Orthorhombic' changed to
'orthorhombic' according to
/home/saulius/struct/CIF-dictionaries/cif_core.dic dictionary named
'cif_core.dic' version 2.4.2 from 2011-04-26.

'_geom_bond_publ_flag'
value 'Y' changed to 'y' according to
/home/saulius/struct/CIF-dictionaries/cif_core.dic dictionary named
'cif_core.dic' version 2.4.2 from 2011-04-26 (12
times).

'_geom_angle_publ_flag' value 'Y' changed to 'y' according
to /home/saulius/struct/CIF-dictionaries/cif_core.dic dictionary
named 'cif_core.dic' version 2.4.2 from 2011-04-26 (15 times).

Automatic conversion script
Id: cif_fix_values 1715 2011-07-08 13:25:40Z adriana 
;
_cod_database_code 1503365

loop_
_symmetry_equiv_pos_as_xyz
'x, y, z'
'-x+1/2, -y, z+1/2'
'-x, y+1/2, -z+1/2'
'x+1/2, -y+1/2, -z'

loop_
_atom_site_label
_atom_site_type_symbol
_atom_site_fract_x
_atom_site_fract_y
_atom_site_fract_z
_atom_site_U_iso_or_equiv
_atom_site_adp_type
_atom_site_occupancy
_atom_site_symmetry_multiplicity
_atom_site_calc_flag
_atom_site_refinement_flags
N1 N 0.25407(13) 0.91152(14) 0.37365(6) 0.0269(3) Uani 1 1 d .
C2 C 0.15509(15) 1.01765(17) 0.31871(8) 0.0289(3) Uani 1 1 d .
C3 C 0.08669(17) 1.16091(19) 0.36156(9) 0.0371(3) Uani 1 1 d .
H3 H 0.0224 1.2374 0.3274 0.044 Uiso 1 1 calc R
C4 C 0.11222(18) 1.18959(19) 0.45089(9) 0.0388(3) Uani 1 1 d .
H4 H 0.0659 1.2847 0.4769 0.047 Uiso 1 1 calc R
C5 C 0.20865(18) 1.07551(19) 0.50403(8) 0.0364(3) Uani 1 1 d .
H5 H 0.2244 1.0925 0.5655 0.044 Uiso 1 1 calc R
C6 C 0.27764(16) 0.94090(18) 0.46360(8) 0.0315(3) Uani 1 1 d .
H6 H 0.3433 0.8657 0.4980 0.038 Uiso 1 1 calc R
C10 C 0.26619(18) 0.61001(18) 0.38473(8) 0.0348(3) Uani 1 1 d .
H10A H 0.3032 0.5125 0.3520 0.042 Uiso 1 1 calc R
H10B H 0.3239 0.6067 0.4436 0.042 Uiso 1 1 calc R
C8 C 0.53952(16) 0.7677(2) 0.32868(9) 0.0394(4) Uani 1 1 d .
H8 H 0.5980 0.6720 0.3103 0.047 Uiso 1 1 calc R
C9 C 0.64614(18) 0.8924(2) 0.34697(11) 0.0506(4) Uani 1 1 d .
H9A H 0.5951 0.9912 0.3657 0.061 Uiso 1 1 calc R
H9B H 0.7730 0.8824 0.3413 0.061 Uiso 1 1 calc R
C7 C 0.33252(15) 0.76142(17) 0.33405(8) 0.0288(3) Uani 1 1 d .
H7 H 0.2860 0.7532 0.2722 0.035 Uiso 1 1 calc R
O1 O 0.13319(12) 0.98297(13) 0.23731(5) 0.0369(3) Uani 1 1 d .
O2 O 0.07389(13) 0.60975(13) 0.39525(6) 0.0417(3) Uani 1 1 d .
H2 H 0.0253 0.5803 0.3481 0.063 Uiso 1 1 calc R

loop_
_atom_site_aniso_label
_atom_site_aniso_U_11
_atom_site_aniso_U_22
_atom_site_aniso_U_33
_atom_site_aniso_U_23
_atom_site_aniso_U_13
_atom_site_aniso_U_12
N1 0.0245(4) 0.0257(7) 0.0306(5) 0.0010(4) -0.0018(4) 0.0004(4)
C2 0.0236(5) 0.0272(9) 0.0360(6) 0.0054(5) -0.0025(4) -0.0041(5)
C3 0.0319(6) 0.0282(10) 0.0511(7) 0.0031(6) -0.0072(5) 0.0020(5)
C4 0.0347(6) 0.0283(10) 0.0534(7) -0.0082(6) 0.0006(6) 0.0027(5)
C5 0.0357(6) 0.0372(11) 0.0364(6) -0.0061(6) -0.0001(5) -0.0024(6)
C6 0.0319(6) 0.0312(9) 0.0314(6) 0.0006(5) -0.0037(4) 0.0007(5)
C10 0.0361(6) 0.0307(9) 0.0376(6) -0.0023(5) 0.0024(5) -0.0006(6)
C8 0.0307(6) 0.0430(11) 0.0446(7) 0.0019(6) 0.0084(5) 0.0052(6)
C9 0.0298(6) 0.0605(13) 0.0615(9) 0.0027(7) 0.0057(6) -0.0069(7)
C7 0.0292(5) 0.0266(9) 0.0307(5) -0.0009(5) 0.0009(4) 0.0032(5)
O1 0.0409(4) 0.0362(7) 0.0335(4) 0.0037(4) -0.0084(3) -0.0012(4)
O2 0.0378(5) 0.0500(8) 0.0373(5) -0.0124(4) 0.0060(4) -0.0144(4)

loop_
_atom_type_symbol
_atom_type_description
_atom_type_scat_dispersion_real
_atom_type_scat_dispersion_imag
_atom_type_scat_source
C C 0.0181 0.0091 'International Tables Vol C Tables 4.2.6.8 and 6.1.1.4'
H H 0.0000 0.0000 'International Tables Vol C Tables 4.2.6.8 and 6.1.1.4'
N N 0.0311 0.0180 'International Tables Vol C Tables 4.2.6.8 and 6.1.1.4'
O O 0.0492 0.0322 'International Tables Vol C Tables 4.2.6.8 and 6.1.1.4'

loop_
_geom_angle_atom_site_label_1
_geom_angle_atom_site_label_2
_geom_angle_atom_site_label_3
_geom_angle
_geom_angle_publ_flag
C6 N1 C2 121.89(11) y
C6 N1 C7 119.13(10) y
C2 N1 C7 118.96(9) y
O1 C2 N1 119.43(12) y
O1 C2 C3 125.02(12) y
N1 C2 C3 115.54(10) y
C4 C3 C2 122.05(12) y
C4 C3 H3 119 ?
C2 C3 H3 119 ?
C3 C4 C5 120.06(13) y
C3 C4 H4 120 ?
C5 C4 H4 120 ?
C6 C5 C4 118.35(12) y
C6 C5 H5 120.8 ?
C4 C5 H5 120.8 ?
C5 C6 N1 122.06(12) y
C5 C6 H6 119 ?
N1 C6 H6 119 ?
O2 C10 C7 111.73(11) y
O2 C10 H10A 109.3 ?
C7 C10 H10A 109.3 ?
O2 C10 H10B 109.3 ?
C7 C10 H10B 109.3 ?
H10A C10 H10B 107.9 ?
C9 C8 C7 127.37(14) y
C9 C8 H8 116.3 ?
C7 C8 H8 116.3 ?
C8 C9 H9A 120 ?
C8 C9 H9B 120 ?
H9A C9 H9B 120 ?
N1 C7 C8 112.28(11) y
N1 C7 C10 110.76(9) y
C8 C7 C10 111.67(11) y
N1 C7 H7 107.3 ?
C8 C7 H7 107.3 ?
C10 C7 H7 107.3 ?
C10 O2 H2 109.5 ?

loop_
_geom_bond_atom_site_label_1
_geom_bond_atom_site_label_2
_geom_bond_distance
_geom_bond_publ_flag
N1 C6 1.3671(15) y
N1 C2 1.3902(15) y
N1 C7 1.4734(16) y
C2 O1 1.2509(15) y
C2 C3 1.421(2) y
C3 C4 1.3590(19) y
C3 H3 0.93 ?
C4 C5 1.407(2) y
C4 H4 0.93 ?
C5 C6 1.348(2) y
C5 H5 0.93 ?
C6 H6 0.93 ?
C10 O2 1.4065(16) y
C10 C7 1.5247(19) y
C10 H10a 0.97 ?
C10 H10b 0.97 ?
C8 C9 1.308(2) y
C8 C7 1.5077(15) y
C8 H8 0.93 ?
C9 H9a 0.93 ?
C9 H9b 0.93 ?
C7 H7 0.98 ?
O2 H2 0.82 ?

loop_
_geom_hbond_atom_site_label_D
_geom_hbond_atom_site_label_H
_geom_hbond_atom_site_label_A
_geom_hbond_distance_DH
_geom_hbond_distance_HA
_geom_hbond_distance_DA
_geom_hbond_angle_DHA
_geom_hbond_site_symmetry_A
O2 H2 O1 0.82 1.89 2.6845(12) 163.5 3_545
